data_1502619
loop_
_publ_author_name
'Adams, Harry'
'Collins, Rebecca C.'
'Jones, Simon'
'Warner, Christopher J. A.'

_publ_section_title
;
 Enantioselective preparation of P-chiral phosphine oxides.
;
_journal_issue 24
_journal_name_full 'Organic letters'
_journal_page_first 6576
_journal_page_last 6579
_journal_paper_doi 10.1021/ol202916j
_journal_volume 13
_journal_year 2011
_chemical_absolute_configuration unk
_chemical_formula_moiety 'C15 H22 N O3 P'
_chemical_formula_sum 'C15 H22 N O3 P'
_chemical_formula_weight 295.31
_chemical_name_systematic
; 
 ? 
;
_space_group_IT_number 4
_symmetry_cell_setting monoclinic
_symmetry_space_group_name_Hall 'P 2yb'
_symmetry_space_group_name_H-M 'P 1 21 1'
_atom_sites_solution_hydrogens geom
_atom_sites_solution_primary direct
_atom_sites_solution_secondary difmap
_audit_creation_method SHELXL-97
_cell_angle_alpha 90.00
_cell_angle_beta 92.756(2)
_cell_angle_gamma 90.00
_cell_formula_units_Z 4
_cell_length_a 9.4722(2)
_cell_length_b 10.0791(2)
_cell_length_c 16.3227(5)
_cell_measurement_reflns_used 4175
_cell_measurement_temperature 150(2)
_cell_measurement_theta_max 27.26
_cell_measurement_theta_min 2.50
_cell_volume 1556.55(7)
_computing_cell_refinement 'Bruker SAINT'
_computing_data_collection 'Bruker APEX2'
_computing_data_reduction 'Bruker SAINT'
_computing_molecular_graphics 'Bruker SHELXTL'
_computing_publication_material 'Bruker SHELXTL'
_computing_structure_refinement 'SHELXL-97 (Sheldrick, 2008)'
_computing_structure_solution 'SHELXS-97 (Sheldrick, 2008)'
_diffrn_ambient_temperature 150(2)
_diffrn_measured_fraction_theta_full 1.000
_diffrn_measured_fraction_theta_max 0.997
_diffrn_measurement_device_type 'Bruker APEX-II CCD'
_diffrn_measurement_method '\f and \w scans'
_diffrn_radiation_monochromator graphite
_diffrn_radiation_source 'fine-focus sealed tube'
_diffrn_radiation_type MoK\a
_diffrn_radiation_wavelength 0.71073
_diffrn_reflns_av_R_equivalents 0.0336
_diffrn_reflns_av_sigmaI/netI 0.0363
_diffrn_reflns_limit_h_max 12
_diffrn_reflns_limit_h_min -12
_diffrn_reflns_limit_k_max 13
_diffrn_reflns_limit_k_min -11
_diffrn_reflns_limit_l_max 19
_diffrn_reflns_limit_l_min -21
_diffrn_reflns_number 13181
_diffrn_reflns_theta_full 25.00
_diffrn_reflns_theta_max 27.43
_diffrn_reflns_theta_min 1.25
_exptl_absorpt_coefficient_mu 0.183
_exptl_absorpt_correction_T_max 0.9891
_exptl_absorpt_correction_T_min 0.9437
_exptl_absorpt_correction_type multi-scan
_exptl_absorpt_process_details SADABS
_exptl_crystal_colour colourless
_exptl_crystal_density_diffrn 1.260
_exptl_crystal_density_method 'not measured'
_exptl_crystal_description PLATE
_exptl_crystal_F_000 632
_exptl_crystal_size_max 0.32
_exptl_crystal_size_mid 0.21
_exptl_crystal_size_min 0.06
_refine_diff_density_max 0.337
_refine_diff_density_min -0.220
_refine_diff_density_rms 0.055
_refine_ls_abs_structure_details 'Flack H D (1983), Acta Cryst. A39, 876-881'
_refine_ls_extinction_method none
_refine_ls_goodness_of_fit_ref 1.101
_refine_ls_hydrogen_treatment constr
_refine_ls_matrix_type full
_refine_ls_number_parameters 371
_refine_ls_number_reflns 3741
_refine_ls_number_restraints 1
_refine_ls_restrained_S_all 1.101
_refine_ls_R_factor_all 0.0415
_refine_ls_R_factor_gt 0.0351
_refine_ls_shift/su_max 0.000
_refine_ls_shift/su_mean 0.000
_refine_ls_structure_factor_coef Fsqd
_refine_ls_weighting_details 'calc w=1/[\s^2^(Fo^2^)+(0.0585P)^2^+0.0111P] where P=(Fo^2^+2Fc^2^)/3'
_refine_ls_weighting_scheme calc
_refine_ls_wR_factor_gt 0.0848
_refine_ls_wR_factor_ref 0.0970
_reflns_number_gt 3361
_reflns_number_total 3741
_reflns_threshold_expression >2sigma(I)
_cod_data_source_file ol202916j_si_003.cif
_cod_data_source_block osj220_0m
_cod_depositor_comments
;
The following automatic conversions were performed:

'_chemical_absolute_configuration' value 'UNK' changed to 'unk'
according to /home/saulius/struct/CIF-dictionaries/cif_core.dic
dictionary named 'cif_core.dic' version 2.4.1 from
2010-06-29.

'_symmetry_cell_setting' value 'Monoclinic' changed to
'monoclinic' according to
/home/saulius/struct/CIF-dictionaries/cif_core.dic dictionary named
'cif_core.dic' version 2.4.1 from
2010-06-29.

'_exptl_absorpt_correction_type' value 'MULTI-SCAN'
changed to 'multi-scan' according to
/home/saulius/struct/CIF-dictionaries/cif_core.dic dictionary named
'cif_core.dic' version 2.4.1 from
2010-06-29.

'_refine_ls_hydrogen_treatment' value 'CONSTR' changed
to 'constr' according to
/home/saulius/struct/CIF-dictionaries/cif_core.dic dictionary named
'cif_core.dic' version 2.4.1 from 2010-06-29.

Automatic conversion script
Id: cif_fix_values 1715 2011-07-08 13:25:40Z adriana 
;
_cod_original_sg_symbol_H-M P2(1)
_cod_database_code 1502619

loop_
_symmetry_equiv_pos_as_xyz
'x, y, z'
'-x, y+1/2, -z'

loop_
_atom_site_label
_atom_site_type_symbol
_atom_site_fract_x
_atom_site_fract_y
_atom_site_fract_z
_atom_site_U_iso_or_equiv
_atom_site_adp_type
_atom_site_occupancy
_atom_site_symmetry_multiplicity
_atom_site_calc_flag
_atom_site_refinement_flags
P1 P 0.42646(6) 0.24979(7) 0.28582(4) 0.01406(15) Uani 1 1 d .
P2 P -0.36707(6) -0.24910(7) 0.21623(4) 0.01348(15) Uani 1 1 d .
O1 O 0.09845(19) 0.48116(18) 0.26188(12) 0.0201(4) Uani 1 1 d .
O2 O 0.32290(19) 0.54502(18) 0.24646(12) 0.0220(4) Uani 1 1 d .
O3 O 0.39817(19) 0.10622(18) 0.29140(12) 0.0194(4) Uani 1 1 d .
O4 O -0.33416(19) -0.39235(18) 0.21420(11) 0.0174(4) Uani 1 1 d .
O5 O -0.04534(18) -0.02201(17) 0.25737(12) 0.0186(4) Uani 1 1 d .
O6 O -0.26936(19) 0.05020(19) 0.25276(12) 0.0225(4) Uani 1 1 d .
N1 N 0.2670(2) 0.3296(2) 0.28307(13) 0.0146(5) Uani 1 1 d .
N2 N -0.2131(2) -0.1623(2) 0.21058(13) 0.0149(5) Uani 1 1 d .
C1 C 0.1749(3) 0.3888(3) 0.45306(18) 0.0271(7) Uani 1 1 d .
H1A H 0.0905 0.4441 0.4439 0.041 Uiso 1 1 calc R
H1B H 0.2569 0.4344 0.4318 0.041 Uiso 1 1 calc R
H1C H 0.1914 0.3729 0.5120 0.041 Uiso 1 1 calc R
C2 C 0.1530(3) 0.2562(3) 0.40865(15) 0.0196(5) Uani 1 1 d .
H2 H 0.2414 0.2042 0.4212 0.024 Uiso 1 1 calc R
C3 C 0.1388(2) 0.2650(3) 0.31407(15) 0.0148(5) Uani 1 1 d .
H3 H 0.1317 0.1731 0.2912 0.018 Uiso 1 1 calc R
C4 C 0.5271(3) 0.3119(3) 0.37385(16) 0.0159(5) Uani 1 1 d .
C5 C 0.5595(3) 0.4466(3) 0.38250(17) 0.0188(6) Uani 1 1 d .
H5 H 0.5339 0.5070 0.3396 0.023 Uiso 1 1 calc R
C6 C 0.6292(3) 0.4919(3) 0.45389(17) 0.0211(6) Uani 1 1 d .
H6 H 0.6507 0.5836 0.4598 0.025 Uiso 1 1 calc R
C7 C 0.6675(3) 0.4043(3) 0.51652(17) 0.0241(6) Uani 1 1 d .
H7 H 0.7130 0.4364 0.5657 0.029 Uiso 1 1 calc R
C8 C -0.0059(3) 0.3023(3) 0.18254(18) 0.0271(7) Uani 1 1 d .
H8A H -0.0635 0.3676 0.1516 0.041 Uiso 1 1 calc R
H8B H -0.0575 0.2181 0.1846 0.041 Uiso 1 1 calc R
H8C H 0.0831 0.2885 0.1556 0.041 Uiso 1 1 calc R
C9 C 0.0252(3) 0.3528(3) 0.26919(17) 0.0175(6) Uani 1 1 d .
C10 C 0.2400(3) 0.4591(3) 0.26201(16) 0.0161(5) Uani 1 1 d .
C11 C 0.5701(3) 0.2226(3) 0.43582(16) 0.0205(6) Uani 1 1 d .
H11 H 0.5520 0.1304 0.4292 0.025 Uiso 1 1 calc R
C12 C 0.6395(3) 0.2693(3) 0.50735(17) 0.0263(7) Uani 1 1 d .
H12 H 0.6676 0.2091 0.5498 0.032 Uiso 1 1 calc R
C13 C 0.5112(3) 0.3052(3) 0.19639(16) 0.0192(6) Uani 1 1 d .
H13A H 0.6016 0.2590 0.1924 0.029 Uiso 1 1 calc R
H13B H 0.5280 0.4010 0.2002 0.029 Uiso 1 1 calc R
H13C H 0.4504 0.2861 0.1475 0.029 Uiso 1 1 calc R
C14 C 0.0339(3) 0.1749(3) 0.44412(18) 0.0257(6) Uani 1 1 d .
H14A H 0.0637 0.1437 0.4991 0.039 Uiso 1 1 calc R
H14B H 0.0123 0.0984 0.4086 0.039 Uiso 1 1 calc R
H14C H -0.0506 0.2304 0.4473 0.039 Uiso 1 1 calc R
C15 C -0.1109(3) 0.3789(3) 0.3114(2) 0.0271(7) Uani 1 1 d .
H15A H -0.0892 0.4175 0.3656 0.041 Uiso 1 1 calc R
H15B H -0.1622 0.2953 0.3175 0.041 Uiso 1 1 calc R
H15C H -0.1696 0.4409 0.2783 0.041 Uiso 1 1 calc R
C16 C 0.1733(3) -0.1325(3) 0.22717(19) 0.0263(7) Uani 1 1 d .
H16A H 0.1721 -0.0843 0.1750 0.039 Uiso 1 1 calc R
H16B H 0.2194 -0.2187 0.2208 0.039 Uiso 1 1 calc R
H16C H 0.2257 -0.0808 0.2695 0.039 Uiso 1 1 calc R
C17 C 0.0235(3) -0.1535(3) 0.25231(17) 0.0181(6) Uani 1 1 d .
C18 C -0.0769(2) -0.2281(2) 0.19149(15) 0.0150(5) Uani 1 1 d .
H18 H -0.0805 -0.3238 0.2073 0.018 Uiso 1 1 calc R
C19 C -0.4829(2) -0.1982(3) 0.13135(16) 0.0156(5) Uani 1 1 d .
C20 C -0.5104(3) -0.0649(3) 0.11450(17) 0.0214(6) Uani 1 1 d .
H20 H -0.4670 0.0021 0.1480 0.026 Uiso 1 1 calc R
C21 C -0.6008(3) -0.0305(3) 0.04896(18) 0.0250(7) Uani 1 1 d .
H21 H -0.6193 0.0605 0.0375 0.030 Uiso 1 1 calc R
C22 C -0.6647(3) -0.1275(3) 0.00007(18) 0.0267(7) Uani 1 1 d .
H22 H -0.7253 -0.1030 -0.0455 0.032 Uiso 1 1 calc R
C23 C -0.5494(3) -0.2960(3) 0.08361(17) 0.0213(6) Uani 1 1 d .
H23 H -0.5329 -0.3870 0.0959 0.026 Uiso 1 1 calc R
C24 C -0.6404(3) -0.2603(4) 0.01741(18) 0.0294(7) Uani 1 1 d .
H24 H -0.6855 -0.3269 -0.0156 0.035 Uiso 1 1 calc R
C25 C -0.4452(3) -0.1908(3) 0.30660(16) 0.0182(5) Uani 1 1 d .
H25A H -0.5331 -0.2394 0.3145 0.027 Uiso 1 1 calc R
H25B H -0.4659 -0.0959 0.3009 0.027 Uiso 1 1 calc R
H25C H -0.3795 -0.2050 0.3540 0.027 Uiso 1 1 calc R
C26 C -0.0466(3) -0.2166(3) 0.09968(16) 0.0219(6) Uani 1 1 d .
H26 H 0.0542 -0.2428 0.0936 0.026 Uiso 1 1 calc R
C27 C -0.1377(3) -0.3130(3) 0.04975(17) 0.0263(6) Uani 1 1 d .
H27A H -0.2371 -0.2865 0.0515 0.039 Uiso 1 1 calc R
H27B H -0.1258 -0.4025 0.0726 0.039 Uiso 1 1 calc R
H27C H -0.1094 -0.3127 -0.0072 0.039 Uiso 1 1 calc R
C28 C -0.0651(4) -0.0780(3) 0.06476(18) 0.0319(7) Uani 1 1 d .
H28A H -0.0364 -0.0770 0.0079 0.048 Uiso 1 1 calc R
H28B H -0.0065 -0.0156 0.0975 0.048 Uiso 1 1 calc R
H28C H -0.1646 -0.0517 0.0663 0.048 Uiso 1 1 calc R
C29 C 0.0211(3) -0.2160(3) 0.33728(17) 0.0244(6) Uani 1 1 d .
H29A H 0.0652 -0.1553 0.3779 0.037 Uiso 1 1 calc R
H29B H 0.0735 -0.2998 0.3377 0.037 Uiso 1 1 calc R
H29C H -0.0770 -0.2329 0.3508 0.037 Uiso 1 1 calc R
C30 C -0.1861(3) -0.0375(3) 0.24121(16) 0.0161(6) Uani 1 1 d .

loop_
_atom_site_aniso_label
_atom_site_aniso_U_11
_atom_site_aniso_U_22
_atom_site_aniso_U_33
_atom_site_aniso_U_23
_atom_site_aniso_U_13
_atom_site_aniso_U_12
P1 0.0127(3) 0.0107(3) 0.0189(3) 0.0002(3) 0.0017(2) 0.0005(3)
P2 0.0111(3) 0.0114(3) 0.0179(3) 0.0011(3) 0.0005(2) -0.0006(3)
O1 0.0151(9) 0.0120(10) 0.0333(11) 0.0026(8) 0.0021(8) 0.0001(8)
O2 0.0181(9) 0.0135(9) 0.0347(11) 0.0064(9) 0.0027(9) -0.0020(8)
O3 0.0157(8) 0.0124(9) 0.0300(11) 0.0011(8) 0.0019(8) 0.0003(8)
O4 0.0165(9) 0.0120(9) 0.0235(10) 0.0007(8) -0.0002(8) -0.0012(8)
O5 0.0126(8) 0.0116(9) 0.0316(11) -0.0037(8) -0.0001(8) -0.0004(7)
O6 0.0165(9) 0.0136(10) 0.0372(12) -0.0052(9) 0.0001(9) 0.0030(8)
N1 0.0121(9) 0.0118(11) 0.0198(11) 0.0023(9) 0.0017(9) -0.0003(9)
N2 0.0103(9) 0.0120(11) 0.0222(11) -0.0015(9) -0.0004(9) 0.0004(9)
C1 0.0307(15) 0.0274(16) 0.0237(14) -0.0061(13) 0.0058(12) -0.0058(13)
C2 0.0168(11) 0.0216(13) 0.0204(12) -0.0012(13) 0.0013(10) -0.0017(12)
C3 0.0124(10) 0.0116(13) 0.0206(12) 0.0009(11) 0.0036(9) -0.0013(10)
C4 0.0113(11) 0.0158(13) 0.0210(13) 0.0015(11) 0.0041(10) 0.0015(10)
C5 0.0172(12) 0.0171(14) 0.0217(14) -0.0001(11) -0.0012(11) 0.0008(11)
C6 0.0180(12) 0.0189(14) 0.0262(15) -0.0035(12) -0.0017(11) 0.0006(11)
C7 0.0200(13) 0.0330(17) 0.0189(13) -0.0035(13) -0.0041(11) 0.0034(13)
C8 0.0242(14) 0.0255(15) 0.0304(16) 0.0077(13) -0.0093(12) -0.0038(13)
C9 0.0141(12) 0.0109(13) 0.0274(15) 0.0028(11) 0.0004(11) -0.0015(11)
C10 0.0143(12) 0.0141(13) 0.0198(13) -0.0005(10) 0.0003(10) 0.0012(10)
C11 0.0172(12) 0.0181(15) 0.0262(14) 0.0035(11) 0.0018(11) 0.0011(11)
C12 0.0225(13) 0.0331(19) 0.0230(14) 0.0050(13) -0.0026(11) 0.0028(13)
C13 0.0171(12) 0.0180(13) 0.0229(14) 0.0003(11) 0.0050(11) -0.0015(11)
C14 0.0270(15) 0.0248(15) 0.0259(14) 0.0029(13) 0.0073(12) -0.0032(13)
C15 0.0154(13) 0.0221(16) 0.0443(18) 0.0083(14) 0.0052(13) 0.0032(12)
C16 0.0135(12) 0.0224(16) 0.0429(18) -0.0080(14) -0.0009(12) -0.0030(12)
C17 0.0126(12) 0.0134(13) 0.0280(14) -0.0043(11) -0.0021(11) 0.0010(11)
C18 0.0119(10) 0.0116(14) 0.0215(12) -0.0020(10) 0.0017(10) 0.0007(10)
C19 0.0104(11) 0.0190(13) 0.0174(13) 0.0000(11) 0.0015(10) -0.0016(10)
C20 0.0194(13) 0.0169(14) 0.0275(15) 0.0021(12) -0.0032(12) -0.0012(11)
C21 0.0212(14) 0.0239(16) 0.0295(16) 0.0079(13) -0.0037(12) 0.0027(12)
C22 0.0198(13) 0.0378(19) 0.0219(15) 0.0019(13) -0.0045(11) 0.0066(13)
C23 0.0200(13) 0.0169(14) 0.0266(14) 0.0001(12) -0.0014(11) 0.0016(11)
C24 0.0234(13) 0.0363(18) 0.0275(15) -0.0096(16) -0.0079(11) -0.0006(15)
C25 0.0173(12) 0.0192(13) 0.0184(13) 0.0013(11) 0.0022(10) -0.0011(11)
C26 0.0207(12) 0.0211(16) 0.0242(14) -0.0030(11) 0.0055(11) -0.0015(11)
C27 0.0247(14) 0.0297(16) 0.0245(14) -0.0065(13) 0.0028(12) -0.0024(13)
C28 0.0459(19) 0.0243(16) 0.0264(16) 0.0029(13) 0.0091(15) -0.0032(15)
C29 0.0240(13) 0.0214(16) 0.0272(15) -0.0040(12) -0.0060(12) 0.0025(11)
C30 0.0138(12) 0.0149(13) 0.0196(13) 0.0009(11) 0.0001(10) -0.0024(11)

loop_
_atom_type_symbol
_atom_type_description
_atom_type_scat_dispersion_real
_atom_type_scat_dispersion_imag
_atom_type_scat_source
C C 0.0033 0.0000 'International Tables Vol C Tables 4.2.6.8 and 6.1.1.4'
H H 0.0000 0.0000 'International Tables Vol C Tables 4.2.6.8 and 6.1.1.4'
N N 0.0061 0.0000 'International Tables Vol C Tables 4.2.6.8 and 6.1.1.4'
O O 0.0106 0.0000 'International Tables Vol C Tables 4.2.6.8 and 6.1.1.4'
P P 0.1023 0.0000 'International Tables Vol C Tables 4.2.6.8 and 6.1.1.4'

loop_
_geom_angle_atom_site_label_1
_geom_angle_atom_site_label_2
_geom_angle_atom_site_label_3
_geom_angle
O3 P1 N1 107.47(11)
O3 P1 C13 116.53(12)
N1 P1 C13 105.20(12)
O3 P1 C4 112.51(13)
N1 P1 C4 106.91(11)
C13 P1 C4 107.58(12)
O4 P2 N2 108.51(10)
O4 P2 C25 115.93(12)
N2 P2 C25 105.41(12)
O4 P2 C19 112.49(12)
N2 P2 C19 107.66(11)
C25 P2 C19 106.33(12)
C10 O1 C9 108.91(19)
C30 O5 C17 108.5(2)
C10 N1 C3 110.85(19)
C10 N1 P1 127.49(17)
C3 N1 P1 121.32(17)
C30 N2 C18 109.56(19)
C30 N2 P2 126.44(16)
C18 N2 P2 122.13(17)
C2 C1 H1A 109.5
C2 C1 H1B 109.5
H1A C1 H1B 109.5
C2 C1 H1C 109.5
H1A C1 H1C 109.5
H1B C1 H1C 109.5
C14 C2 C1 112.0(2)
C14 C2 C3 112.2(2)
C1 C2 C3 115.2(2)
C14 C2 H2 105.5
C1 C2 H2 105.5
C3 C2 H2 105.5
N1 C3 C2 109.4(2)
N1 C3 C9 98.58(19)
C2 C3 C9 122.0(2)
N1 C3 H3 108.7
C2 C3 H3 108.7
C9 C3 H3 108.7
C5 C4 C11 119.8(3)
C5 C4 P1 121.6(2)
C11 C4 P1 118.6(2)
C6 C5 C4 119.8(3)
C6 C5 H5 120.1
C4 C5 H5 120.1
C7 C6 C5 120.4(3)
C7 C6 H6 119.8
C5 C6 H6 119.8
C6 C7 C12 120.1(3)
C6 C7 H7 120.0
C12 C7 H7 120.0
C9 C8 H8A 109.5
C9 C8 H8B 109.5
H8A C8 H8B 109.5
C9 C8 H8C 109.5
H8A C8 H8C 109.5
H8B C8 H8C 109.5
O1 C9 C15 107.3(2)
O1 C9 C8 106.8(2)
C15 C9 C8 110.5(2)
O1 C9 C3 102.7(2)
C15 C9 C3 118.1(2)
C8 C9 C3 110.4(2)
O2 C10 O1 122.4(2)
O2 C10 N1 128.4(2)
O1 C10 N1 109.2(2)
C12 C11 C4 119.8(3)
C12 C11 H11 120.1
C4 C11 H11 120.1
C7 C12 C11 120.0(3)
C7 C12 H12 120.0
C11 C12 H12 120.0
P1 C13 H13A 109.5
P1 C13 H13B 109.5
H13A C13 H13B 109.5
P1 C13 H13C 109.5
H13A C13 H13C 109.5
H13B C13 H13C 109.5
C2 C14 H14A 109.5
C2 C14 H14B 109.5
H14A C14 H14B 109.5
C2 C14 H14C 109.5
H14A C14 H14C 109.5
H14B C14 H14C 109.5
C9 C15 H15A 109.5
C9 C15 H15B 109.5
H15A C15 H15B 109.5
C9 C15 H15C 109.5
H15A C15 H15C 109.5
H15B C15 H15C 109.5
C17 C16 H16A 109.5
C17 C16 H16B 109.5
H16A C16 H16B 109.5
C17 C16 H16C 109.5
H16A C16 H16C 109.5
H16B C16 H16C 109.5
O5 C17 C16 108.1(2)
O5 C17 C29 107.0(2)
C16 C17 C29 111.1(2)
O5 C17 C18 102.3(2)
C16 C17 C18 116.9(2)
C29 C17 C18 110.5(2)
N2 C18 C17 99.30(18)
N2 C18 C26 111.8(2)
C17 C18 C26 116.9(2)
N2 C18 H18 109.5
C17 C18 H18 109.5
C26 C18 H18 109.5
C23 C19 C20 119.9(3)
C23 C19 P2 118.2(2)
C20 C19 P2 121.8(2)
C21 C20 C19 119.8(3)
C21 C20 H20 120.1
C19 C20 H20 120.1
C20 C21 C22 120.4(3)
C20 C21 H21 119.8
C22 C21 H21 119.8
C21 C22 C24 120.1(3)
C21 C22 H22 119.9
C24 C22 H22 119.9
C19 C23 C24 119.8(3)
C19 C23 H23 120.1
C24 C23 H23 120.1
C22 C24 C23 119.8(3)
C22 C24 H24 120.1
C23 C24 H24 120.1
P2 C25 H25A 109.5
P2 C25 H25B 109.5
H25A C25 H25B 109.5
P2 C25 H25C 109.5
H25A C25 H25C 109.5
H25B C25 H25C 109.5
C27 C26 C28 109.7(3)
C27 C26 C18 110.3(2)
C28 C26 C18 114.2(2)
C27 C26 H26 107.5
C28 C26 H26 107.5
C18 C26 H26 107.5
C26 C27 H27A 109.5
C26 C27 H27B 109.5
H27A C27 H27B 109.5
C26 C27 H27C 109.5
H27A C27 H27C 109.5
H27B C27 H27C 109.5
C26 C28 H28A 109.5
C26 C28 H28B 109.5
H28A C28 H28B 109.5
C26 C28 H28C 109.5
H28A C28 H28C 109.5
H28B C28 H28C 109.5
C17 C29 H29A 109.5
C17 C29 H29B 109.5
H29A C29 H29B 109.5
C17 C29 H29C 109.5
H29A C29 H29C 109.5
H29B C29 H29C 109.5
O6 C30 O5 122.0(2)
O6 C30 N2 128.1(2)
O5 C30 N2 109.9(2)

loop_
_geom_bond_atom_site_label_1
_geom_bond_atom_site_label_2
_geom_bond_distance
P1 O3 1.4753(19)
P1 N1 1.710(2)
P1 C13 1.789(2)
P1 C4 1.798(3)
P2 O4 1.4778(19)
P2 N2 1.707(2)
P2 C25 1.781(3)
P2 C19 1.800(3)
O1 C10 1.359(3)
O1 C9 1.476(3)
O2 C10 1.204(3)
O5 C30 1.356(3)
O5 C17 1.481(3)
O6 C30 1.205(3)
N1 C10 1.371(3)
N1 C3 1.487(3)
N2 C30 1.374(3)
N2 C18 1.496(3)
C1 C2 1.530(4)
C1 H1A 0.9800
C1 H1B 0.9800
C1 H1C 0.9800
C2 C14 1.531(4)
C2 C3 1.546(3)
C2 H2 1.0000
C3 C9 1.550(4)
C3 H3 1.0000
C4 C5 1.398(4)
C4 C11 1.400(4)
C5 C6 1.388(4)
C5 H5 0.9500
C6 C7 1.386(4)
C6 H6 0.9500
C7 C12 1.393(4)
C7 H7 0.9500
C8 C9 1.519(4)
C8 H8A 0.9800
C8 H8B 0.9800
C8 H8C 0.9800
C9 C15 1.514(3)
C11 C12 1.394(4)
C11 H11 0.9500
C12 H12 0.9500
C13 H13A 0.9800
C13 H13B 0.9800
C13 H13C 0.9800
C14 H14A 0.9800
C14 H14B 0.9800
C14 H14C 0.9800
C15 H15A 0.9800
C15 H15B 0.9800
C15 H15C 0.9800
C16 C17 1.511(3)
C16 H16A 0.9800
C16 H16B 0.9800
C16 H16C 0.9800
C17 C29 1.524(4)
C17 C18 1.537(4)
C18 C26 1.544(3)
C18 H18 1.0000
C19 C23 1.388(4)
C19 C20 1.393(4)
C20 C21 1.383(4)
C20 H20 0.9500
C21 C22 1.383(4)
C21 H21 0.9500
C22 C24 1.385(5)
C22 H22 0.9500
C23 C24 1.397(4)
C23 H23 0.9500
C24 H24 0.9500
C25 H25A 0.9800
C25 H25B 0.9800
C25 H25C 0.9800
C26 C27 1.513(4)
C26 C28 1.516(4)
C26 H26 1.0000
C27 H27A 0.9800
C27 H27B 0.9800
C27 H27C 0.9800
C28 H28A 0.9800
C28 H28B 0.9800
C28 H28C 0.9800
C29 H29A 0.9800
C29 H29B 0.9800
C29 H29C 0.9800
